data_4080447
loop_
_publ_author_name
'Kumar, Mukesh'
'DePasquale, Joseph'
'White, Nicholas J.'
'Zeller, Matthias'
'Papish, Elizabeth T.'

_publ_section_title
;
 Ruthenium Complexes of Triazole-Based Scorpionate Ligands Transfer
 Hydrogen to Substrates under Base-Free Conditions
;
_journal_issue 7
_journal_name_full Organometallics
_journal_page_first 2135
_journal_paper_doi 10.1021/om301260j
_journal_volume 32
_journal_year 2013
_chemical_formula_moiety '2(C33 H31 B Cl N9 Ru), 3(C7 H8)'
_chemical_formula_sum 'C87 H86 B2 Cl2 N18 Ru2'
_chemical_formula_weight 1678.40
_chemical_name_systematic
; 
 ? 
;
_space_group_IT_number 14
_symmetry_cell_setting monoclinic
_symmetry_space_group_name_Hall '-P 2ybc'
_symmetry_space_group_name_H-M 'P 1 21/c 1'
_atom_sites_solution_hydrogens geom
_atom_sites_solution_primary direct
_atom_sites_solution_secondary difmap
_audit_creation_method SHELXL-97
_cell_angle_alpha 90.00
_cell_angle_beta 96.767(2)
_cell_angle_gamma 90.00
_cell_formula_units_Z 2
_cell_length_a 9.8583(11)
_cell_length_b 23.482(3)
_cell_length_c 16.793(2)
_cell_measurement_reflns_used 5259
_cell_measurement_temperature 100(2)
_cell_measurement_theta_max 31.12
_cell_measurement_theta_min 2.25
_cell_volume 3860.4(8)
_computing_cell_refinement 'Apex2 v2009.7-0'
_computing_data_collection 'Apex2 v2009.7-0 (Bruker, 2009)'
_computing_data_reduction 'Apex2 v2009.7-0'
_computing_molecular_graphics 'SHELXTL 6.14'
_computing_publication_material 'SHELXTL 6.14'
_computing_structure_refinement 'SHELXTL 6.14'
_computing_structure_solution 'SHELXTL 6.14 (Bruker, 2000-2003; Sheldrick, 2008)'
_diffrn_ambient_temperature 100(2)
_diffrn_measured_fraction_theta_full 0.989
_diffrn_measured_fraction_theta_max 0.895
_diffrn_measurement_device_type 'Bruker AXS SMART APEX CCD diffractometer'
_diffrn_measurement_method '\w scans'
_diffrn_radiation_monochromator graphite
_diffrn_radiation_source 'fine-focus sealed tube'
_diffrn_radiation_type MoK\a
_diffrn_radiation_wavelength 0.71073
_diffrn_reflns_av_R_equivalents 0.0385
_diffrn_reflns_av_sigmaI/netI 0.0601
_diffrn_reflns_limit_h_max 13
_diffrn_reflns_limit_h_min -14
_diffrn_reflns_limit_k_max 33
_diffrn_reflns_limit_k_min -19
_diffrn_reflns_limit_l_max 23
_diffrn_reflns_limit_l_min -24
_diffrn_reflns_number 26188
_diffrn_reflns_theta_full 28.00
_diffrn_reflns_theta_max 31.34
_diffrn_reflns_theta_min 1.50
_diffrn_standards_number 0
_exptl_absorpt_coefficient_mu 0.521
_exptl_absorpt_correction_T_max 0.7462
_exptl_absorpt_correction_T_min 0.6587
_exptl_absorpt_correction_type multi-scan
_exptl_absorpt_process_details 'Apex2  v2009.7-0 (Bruker, 2009)'
_exptl_crystal_colour orange
_exptl_crystal_density_diffrn 1.444
_exptl_crystal_density_method 'not measured'
_exptl_crystal_description rod
_exptl_crystal_F_000 1732
_exptl_crystal_size_max 0.45
_exptl_crystal_size_mid 0.20
_exptl_crystal_size_min 0.15
_refine_diff_density_max 0.713
_refine_diff_density_min -1.074
_refine_diff_density_rms 0.105
_refine_ls_extinction_method none
_refine_ls_goodness_of_fit_ref 1.071
_refine_ls_hydrogen_treatment constr
_refine_ls_matrix_type full
_refine_ls_number_parameters 535
_refine_ls_number_reflns 11340
_refine_ls_number_restraints 8
_refine_ls_restrained_S_all 1.071
_refine_ls_R_factor_all 0.0701
_refine_ls_R_factor_gt 0.0489
_refine_ls_shift/su_max 0.001
_refine_ls_shift/su_mean 0.000
_refine_ls_structure_factor_coef Fsqd
_refine_ls_weighting_details 'calc w=1/[\s^2^(Fo^2^)+(0.0162P)^2^+7.4353P] where P=(Fo^2^+2Fc^2^)/3'
_refine_ls_weighting_scheme calc
_refine_ls_wR_factor_gt 0.0906
_refine_ls_wR_factor_ref 0.1033
_reflns_number_gt 8876
_reflns_number_total 11340
_reflns_threshold_expression I>2\s(I)
_cod_data_source_file om301260j_si_002.cif
_cod_data_source_block 2
_cod_depositor_comments
;
The following automatic conversions were performed:

'_symmetry_cell_setting' value 'Monoclinic' changed to 'monoclinic'
according to /home/saulius/struct/CIF-dictionaries/cif_core.dic
dictionary named 'cif_core.dic' version 2.4.2 from 2011-04-26.

Automatic conversion script
Id: cif_fix_values 1891 2012-01-12 08:04:46Z andrius 
;
_cod_original_sg_symbol_H-M P2(1)/c
_cod_database_code 4080447

loop_
_symmetry_equiv_pos_as_xyz
'x, y, z'
'-x, y+1/2, -z+1/2'
'-x, -y, -z'
'x, -y-1/2, z-1/2'

loop_
_atom_site_label
_atom_site_type_symbol
_atom_site_fract_x
_atom_site_fract_y
_atom_site_fract_z
_atom_site_U_iso_or_equiv
_atom_site_adp_type
_atom_site_occupancy
_atom_site_symmetry_multiplicity
_atom_site_calc_flag
_atom_site_refinement_flags
_atom_site_disorder_assembly
_atom_site_disorder_group
B1 B 0.1858(3) -0.02736(14) 0.30553(18) 0.0169(6) Uani 1 1 d . A .
H1 H 0.1084 -0.0518 0.3188 0.020 Uiso 1 1 calc R . .
C1 C -0.1156(3) -0.01286(14) 0.21993(18) 0.0256(6) Uani 1 1 d . . .
H1A H -0.1962 -0.0006 0.1843 0.038 Uiso 1 1 calc R . .
H1B H -0.1329 -0.0084 0.2759 0.038 Uiso 1 1 calc R . .
H1C H -0.0963 -0.0529 0.2095 0.038 Uiso 1 1 calc R . .
C2 C 0.0030(3) 0.02232(12) 0.20502(16) 0.0190(5) Uani 1 1 d . . .
C3 C 0.1225(3) 0.08677(13) 0.15984(16) 0.0194(5) Uani 1 1 d . . .
C4 C 0.1569(3) 0.13222(13) 0.10441(17) 0.0217(6) Uani 1 1 d . . .
C5 C 0.1278(4) 0.12112(16) 0.02310(19) 0.0330(8) Uani 1 1 d . . .
H5 H 0.0892 0.0855 0.0057 0.040 Uiso 1 1 calc R . .
C6 C 0.1549(4) 0.16172(17) -0.0330(2) 0.0407(9) Uani 1 1 d . . .
H6 H 0.1369 0.1535 -0.0886 0.049 Uiso 1 1 calc R . .
C7 C 0.2077(3) 0.21397(15) -0.0083(2) 0.0335(8) Uani 1 1 d . . .
H7 H 0.2268 0.2416 -0.0467 0.040 Uiso 1 1 calc R . .
C8 C 0.2327(3) 0.22585(14) 0.07241(19) 0.0292(7) Uani 1 1 d . . .
H8 H 0.2670 0.2622 0.0896 0.035 Uiso 1 1 calc R . .
C9 C 0.2080(3) 0.18516(13) 0.12880(18) 0.0258(6) Uani 1 1 d . . .
H9 H 0.2263 0.1936 0.1843 0.031 Uiso 1 1 calc R . .
C10 C 0.4426(3) 0.11008(13) 0.49410(17) 0.0239(6) Uani 1 1 d . . .
H10A H 0.4852 0.1286 0.4510 0.036 Uiso 1 1 calc R . .
H10B H 0.5137 0.0980 0.5365 0.036 Uiso 1 1 calc R . .
H10C H 0.3810 0.1370 0.5162 0.036 Uiso 1 1 calc R . .
C11 C 0.3640(3) 0.05967(12) 0.46168(16) 0.0184(5) Uani 1 1 d . . .
C12 C 0.2434(3) -0.01460(11) 0.45987(15) 0.0150(5) Uani 1 1 d . . .
C13 C 0.1690(3) -0.06345(12) 0.48711(15) 0.0152(5) Uani 1 1 d . . .
C14 C 0.0882(3) -0.05536(13) 0.54937(16) 0.0191(5) Uani 1 1 d . . .
H14 H 0.0797 -0.0184 0.5712 0.023 Uiso 1 1 calc R . .
C15 C 0.0207(3) -0.10068(13) 0.57932(17) 0.0229(6) Uani 1 1 d . . .
H15 H -0.0356 -0.0947 0.6208 0.027 Uiso 1 1 calc R . .
C16 C 0.0352(3) -0.15479(14) 0.54886(18) 0.0255(6) Uani 1 1 d . . .
H16 H -0.0108 -0.1860 0.5697 0.031 Uiso 1 1 calc R . .
C17 C 0.1165(3) -0.16360(13) 0.48811(17) 0.0223(6) Uani 1 1 d . . .
H17 H 0.1270 -0.2009 0.4679 0.027 Uiso 1 1 calc R . .
C18 C 0.1826(3) -0.11810(12) 0.45669(16) 0.0183(5) Uani 1 1 d . . .
H18 H 0.2372 -0.1242 0.4145 0.022 Uiso 1 1 calc R . .
N9 N 0.386(2) -0.126(2) 0.189(2) 0.034(6) Uani 0.50 1 d PD A 1
C19 C 0.1514(9) -0.0939(5) 0.1387(6) 0.041(2) Uani 0.50 1 d PD A 1
H19A H 0.1397 -0.0564 0.1134 0.062 Uiso 0.50 1 calc PR A 1
H19B H 0.0723 -0.1024 0.1669 0.062 Uiso 0.50 1 calc PR A 1
H19C H 0.1593 -0.1229 0.0975 0.062 Uiso 0.50 1 calc PR A 1
C20 C 0.2769(15) -0.0940(5) 0.1966(6) 0.026(2) Uani 0.50 1 d PD A 1
N9B N 0.378(2) -0.132(2) 0.197(2) 0.034(6) Uani 0.50 1 d PD A 2
C19B C 0.1257(10) -0.1160(5) 0.1632(6) 0.041(2) Uani 0.50 1 d PD A 2
H19D H 0.1339 -0.1444 0.1213 0.062 Uiso 0.50 1 calc PR A 2
H19E H 0.0904 -0.0803 0.1385 0.062 Uiso 0.50 1 calc PR A 2
H19F H 0.0627 -0.1300 0.1998 0.062 Uiso 0.50 1 calc PR A 2
C20B C 0.2629(15) -0.1057(5) 0.2091(6) 0.026(2) Uani 0.50 1 d PD A 2
C21 C 0.4721(3) -0.11101(12) 0.25476(17) 0.0205(6) Uani 1 1 d D . .
C22 C 0.6138(3) -0.13085(12) 0.26941(16) 0.0180(5) Uani 1 1 d . A .
C23 C 0.6623(3) -0.17366(12) 0.22270(17) 0.0221(6) Uani 1 1 d . . .
H23 H 0.6034 -0.1901 0.1800 0.027 Uiso 1 1 calc R A .
C24 C 0.7958(3) -0.19228(13) 0.23836(18) 0.0249(6) Uani 1 1 d . A .
H24 H 0.8283 -0.2212 0.2059 0.030 Uiso 1 1 calc R . .
C25 C 0.8821(3) -0.16928(13) 0.30069(19) 0.0262(6) Uani 1 1 d . . .
H25 H 0.9735 -0.1825 0.3113 0.031 Uiso 1 1 calc R A .
C26 C 0.8353(3) -0.12696(13) 0.34754(18) 0.0234(6) Uani 1 1 d . A .
H26 H 0.8946 -0.1109 0.3904 0.028 Uiso 1 1 calc R . .
C27 C 0.7022(3) -0.10798(12) 0.33199(16) 0.0189(5) Uani 1 1 d . . .
H27 H 0.6705 -0.0789 0.3645 0.023 Uiso 1 1 calc R A .
C28 C 0.5718(3) 0.14409(14) 0.2849(2) 0.0306(7) Uani 1 1 d . . .
H28 H 0.5728 0.1814 0.3136 0.037 Uiso 1 1 calc R . .
C29 C 0.5089(3) 0.14049(15) 0.2047(2) 0.0325(8) Uani 1 1 d . . .
H29 H 0.4666 0.1751 0.1775 0.039 Uiso 1 1 calc R . .
C30 C 0.4849(3) 0.08747(17) 0.17025(18) 0.0321(8) Uani 1 1 d . . .
H30 H 0.4237 0.0846 0.1185 0.038 Uiso 1 1 calc R . .
C31 C 0.5199(3) 0.03729(15) 0.2136(2) 0.0316(7) Uani 1 1 d . . .
H31 H 0.4858 -0.0004 0.1919 0.038 Uiso 1 1 calc R . .
C32 C 0.5813(3) 0.04154(14) 0.2926(2) 0.0278(7) Uani 1 1 d . . .
H32 H 0.5904 0.0067 0.3269 0.033 Uiso 1 1 calc R . .
C33 C 0.6108(3) 0.09530(15) 0.32793(18) 0.0287(7) Uani 1 1 d . . .
H33 H 0.6387 0.0980 0.3870 0.034 Uiso 1 1 calc R . .
C34 C 0.8868(4) 0.30143(18) 0.7332(3) 0.0465(10) Uani 1 1 d . . .
H34A H 0.9792 0.2983 0.7177 0.070 Uiso 1 1 calc R . .
H34B H 0.8776 0.2759 0.7784 0.070 Uiso 1 1 calc R . .
H34C H 0.8703 0.3408 0.7490 0.070 Uiso 1 1 calc R . .
C35 C 0.7860(4) 0.28542(16) 0.6645(2) 0.0360(8) Uani 1 1 d . . .
C36 C 0.6948(4) 0.23984(15) 0.6707(2) 0.0344(8) Uani 1 1 d . . .
H36 H 0.7003 0.2182 0.7187 0.041 Uiso 1 1 calc R . .
C37 C 0.5988(4) 0.22664(16) 0.6084(2) 0.0373(8) Uani 1 1 d . . .
H37 H 0.5366 0.1965 0.6143 0.045 Uiso 1 1 calc R . .
C38 C 0.5900(4) 0.25606(15) 0.5370(2) 0.0378(8) Uani 1 1 d . . .
H38 H 0.5236 0.2459 0.4937 0.045 Uiso 1 1 calc R . .
C39 C 0.6781(4) 0.30014(16) 0.5293(2) 0.0389(8) Uani 1 1 d . . .
H39 H 0.6726 0.3208 0.4804 0.047 Uiso 1 1 calc R . .
C40 C 0.7761(4) 0.31506(15) 0.5928(2) 0.0371(8) Uani 1 1 d . . .
H40 H 0.8366 0.3459 0.5868 0.044 Uiso 1 1 calc R . .
C41 C 0.7535(10) 0.4648(5) 0.4888(6) 0.064(3) Uani 0.50 1 d P B -1
H41A H 0.7851 0.4821 0.4413 0.096 Uiso 0.50 1 calc PR B -1
H41B H 0.7649 0.4234 0.4867 0.096 Uiso 0.50 1 calc PR B -1
H41C H 0.8071 0.4798 0.5372 0.096 Uiso 0.50 1 calc PR B -1
C42 C 0.6035(5) 0.4789(3) 0.4910(4) 0.041(2) Uani 0.50 1 d PG B -1
C43 C 0.5636(7) 0.5294(2) 0.5245(4) 0.046(2) Uani 0.50 1 d PG B -1
H43 H 0.6305 0.5544 0.5506 0.055 Uiso 0.50 1 calc PR B -1
C44 C 0.4259(8) 0.5435(2) 0.5198(4) 0.050(3) Uani 0.50 1 d PG B -1
H44 H 0.3987 0.5780 0.5426 0.060 Uiso 0.50 1 calc PR B -1
C45 C 0.3281(5) 0.5069(3) 0.4816(4) 0.050(2) Uani 0.50 1 d PG B -1
H45 H 0.2340 0.5165 0.4783 0.060 Uiso 0.50 1 calc PR B -1
C46 C 0.3679(6) 0.4564(3) 0.4481(3) 0.052(2) Uani 0.50 1 d PG B -1
H46 H 0.3010 0.4314 0.4220 0.062 Uiso 0.50 1 calc PR B -1
C47 C 0.5056(7) 0.4423(2) 0.4528(3) 0.045(2) Uani 0.50 1 d PG B -1
H47 H 0.5328 0.4078 0.4300 0.055 Uiso 0.50 1 calc PR B -1
Cl2 Cl 0.26690(8) 0.16618(3) 0.33248(4) 0.02426(15) Uani 1 1 d . . .
N1 N 0.2044(2) 0.06346(10) 0.21991(13) 0.0169(4) Uani 1 1 d . . .
N2 N 0.1273(2) 0.02063(10) 0.24830(13) 0.0163(4) Uani 1 1 d . . .
N3 N -0.0025(2) 0.06245(11) 0.14896(14) 0.0220(5) Uani 1 1 d . . .
N4 N 0.2556(2) -0.00139(10) 0.38313(13) 0.0152(4) Uani 1 1 d . . .
N5 N 0.3351(2) 0.04694(10) 0.38432(13) 0.0154(4) Uani 1 1 d . . .
N6 N 0.3100(2) 0.02233(10) 0.51007(13) 0.0182(5) Uani 1 1 d . . .
N7 N 0.4207(2) -0.07333(10) 0.30177(14) 0.0205(5) Uani 1 1 d . A .
N8 N 0.2891(2) -0.06557(10) 0.26590(13) 0.0156(4) Uani 1 1 d D . .
Ru1 Ru 0.39268(2) 0.089328(10) 0.282307(12) 0.01558(6) Uani 1 1 d . . .

loop_
_atom_site_aniso_label
_atom_site_aniso_U_11
_atom_site_aniso_U_22
_atom_site_aniso_U_33
_atom_site_aniso_U_23
_atom_site_aniso_U_13
_atom_site_aniso_U_12
B1 0.0151(14) 0.0191(15) 0.0162(13) 0.0006(11) 0.0006(11) -0.0021(12)
C1 0.0176(14) 0.0312(17) 0.0274(15) 0.0069(13) 0.0006(11) -0.0010(12)
C2 0.0166(13) 0.0226(14) 0.0175(12) 0.0009(10) 0.0003(10) 0.0003(11)
C3 0.0175(13) 0.0220(14) 0.0181(12) 0.0025(11) -0.0001(10) 0.0002(11)
C4 0.0165(13) 0.0251(15) 0.0235(13) 0.0078(12) 0.0023(11) 0.0021(11)
C5 0.0344(19) 0.039(2) 0.0237(15) 0.0076(14) -0.0027(13) -0.0132(16)
C6 0.045(2) 0.053(2) 0.0221(15) 0.0121(16) -0.0061(15) -0.0187(19)
C7 0.0298(17) 0.039(2) 0.0307(16) 0.0194(15) 0.0008(14) -0.0006(15)
C8 0.0326(17) 0.0240(16) 0.0318(16) 0.0077(13) 0.0072(13) 0.0037(13)
C9 0.0290(16) 0.0239(15) 0.0249(14) 0.0044(12) 0.0051(12) 0.0028(13)
C10 0.0284(16) 0.0236(15) 0.0189(12) -0.0008(11) -0.0007(11) -0.0095(12)
C11 0.0178(13) 0.0203(14) 0.0160(11) -0.0004(10) -0.0019(10) -0.0019(11)
C12 0.0154(12) 0.0162(13) 0.0130(11) 0.0020(9) 0.0001(9) 0.0023(10)
C13 0.0125(12) 0.0189(13) 0.0133(11) 0.0014(10) -0.0023(9) 0.0004(10)
C14 0.0165(13) 0.0221(14) 0.0186(12) 0.0013(11) 0.0021(10) 0.0019(11)
C15 0.0204(14) 0.0283(16) 0.0204(13) 0.0042(11) 0.0040(11) -0.0010(12)
C16 0.0230(15) 0.0268(16) 0.0258(14) 0.0075(12) -0.0002(12) -0.0043(12)
C17 0.0214(14) 0.0186(14) 0.0256(14) 0.0020(11) -0.0026(11) -0.0004(11)
C18 0.0159(13) 0.0192(13) 0.0197(12) 0.0004(10) 0.0014(10) 0.0009(11)
N9 0.026(3) 0.047(9) 0.030(6) -0.019(7) -0.003(4) 0.006(4)
C19 0.020(3) 0.065(7) 0.038(5) -0.030(4) -0.003(3) 0.003(3)
C20 0.021(3) 0.035(5) 0.024(3) -0.009(3) 0.002(3) -0.001(3)
N9B 0.026(3) 0.047(9) 0.030(6) -0.019(7) -0.003(4) 0.006(4)
C19B 0.020(3) 0.065(7) 0.038(5) -0.030(4) -0.003(3) 0.003(3)
C20B 0.021(3) 0.035(5) 0.024(3) -0.009(3) 0.002(3) -0.001(3)
C21 0.0198(14) 0.0212(14) 0.0206(12) 0.0002(11) 0.0032(11) 0.0001(11)
C22 0.0180(13) 0.0165(13) 0.0195(12) 0.0025(10) 0.0025(10) -0.0008(10)
C23 0.0251(15) 0.0203(14) 0.0209(13) -0.0027(11) 0.0029(11) -0.0002(12)
C24 0.0275(16) 0.0232(15) 0.0247(14) -0.0017(12) 0.0057(12) 0.0048(13)
C25 0.0227(15) 0.0249(16) 0.0306(15) 0.0032(12) 0.0012(12) 0.0031(12)
C26 0.0225(15) 0.0211(14) 0.0258(14) -0.0014(12) -0.0005(12) -0.0001(12)
C27 0.0225(14) 0.0141(12) 0.0201(12) -0.0008(10) 0.0029(11) -0.0004(11)
C28 0.0216(16) 0.0253(16) 0.0462(19) -0.0017(14) 0.0097(14) -0.0071(13)
C29 0.0164(14) 0.0392(19) 0.0433(19) 0.0242(16) 0.0095(13) -0.0008(14)
C30 0.0160(14) 0.062(2) 0.0195(13) 0.0008(15) 0.0059(11) -0.0027(16)
C31 0.0225(15) 0.0381(19) 0.0372(17) -0.0113(15) 0.0154(13) -0.0035(14)
C32 0.0196(14) 0.0291(17) 0.0366(17) 0.0108(14) 0.0110(13) 0.0066(13)
C33 0.0178(14) 0.043(2) 0.0243(14) 0.0018(14) -0.0009(11) -0.0029(14)
C34 0.0297(19) 0.050(2) 0.059(3) -0.016(2) 0.0040(18) 0.0007(18)
C35 0.0281(18) 0.0336(19) 0.047(2) -0.0103(16) 0.0073(15) 0.0075(15)
C36 0.0340(19) 0.0269(17) 0.0443(19) -0.0032(15) 0.0127(16) 0.0052(15)
C37 0.0321(19) 0.0298(18) 0.052(2) -0.0046(16) 0.0132(16) -0.0023(15)
C38 0.035(2) 0.0309(19) 0.047(2) -0.0054(16) 0.0028(16) 0.0015(16)
C39 0.037(2) 0.0294(19) 0.051(2) 0.0028(17) 0.0093(17) 0.0024(16)
C40 0.0286(18) 0.0239(17) 0.061(2) -0.0029(16) 0.0137(17) -0.0032(14)
C41 0.060(6) 0.073(7) 0.058(6) 0.018(5) -0.001(5) 0.015(5)
C42 0.049(6) 0.046(6) 0.025(4) 0.013(4) -0.006(4) 0.006(5)
C43 0.067(6) 0.039(5) 0.031(4) 0.012(4) -0.002(4) -0.007(5)
C44 0.081(9) 0.043(6) 0.029(5) -0.002(4) 0.014(5) 0.013(6)
C45 0.044(5) 0.068(7) 0.037(5) 0.014(4) 0.000(4) 0.010(5)
C46 0.065(7) 0.060(6) 0.029(4) 0.011(4) 0.004(4) 0.001(5)
C47 0.074(7) 0.043(5) 0.018(3) 0.005(3) 0.003(4) 0.006(5)
Cl2 0.0311(4) 0.0204(3) 0.0222(3) 0.0006(3) 0.0071(3) 0.0045(3)
N1 0.0152(11) 0.0200(12) 0.0151(10) 0.0038(9) 0.0008(8) 0.0001(9)
N2 0.0136(11) 0.0187(11) 0.0161(10) 0.0020(9) 0.0001(8) -0.0009(9)
N3 0.0164(12) 0.0265(13) 0.0222(11) 0.0046(10) -0.0015(9) -0.0005(10)
N4 0.0139(10) 0.0167(11) 0.0148(10) 0.0007(8) 0.0002(8) -0.0010(9)
N5 0.0138(10) 0.0168(11) 0.0154(10) -0.0007(8) 0.0005(8) -0.0018(9)
N6 0.0189(11) 0.0193(12) 0.0162(10) -0.0005(9) 0.0015(9) -0.0033(9)
N7 0.0176(12) 0.0220(12) 0.0213(11) -0.0001(9) -0.0002(9) 0.0020(9)
N8 0.0118(10) 0.0187(11) 0.0160(10) -0.0012(9) 0.0001(8) 0.0017(9)
Ru1 0.01444(10) 0.01736(10) 0.01486(9) 0.00119(8) 0.00142(7) -0.00083(9)

loop_
_atom_type_symbol
_atom_type_description
_atom_type_scat_dispersion_real
_atom_type_scat_dispersion_imag
_atom_type_scat_source
C C 0.0033 0.0016 'International Tables Vol C Tables 4.2.6.8 and 6.1.1.4'
H H 0.0000 0.0000 'International Tables Vol C Tables 4.2.6.8 and 6.1.1.4'
B B 0.0013 0.0007 'International Tables Vol C Tables 4.2.6.8 and 6.1.1.4'
N N 0.0061 0.0033 'International Tables Vol C Tables 4.2.6.8 and 6.1.1.4'
Cl Cl 0.1484 0.1585 'International Tables Vol C Tables 4.2.6.8 and 6.1.1.4'
Ru Ru -1.2594 0.8363 'International Tables Vol C Tables 4.2.6.8 and 6.1.1.4'

loop_
_geom_angle_atom_site_label_1
_geom_angle_atom_site_label_2
_geom_angle_atom_site_label_3
_geom_angle
N4 B1 N2 109.7(2)
N4 B1 N8 110.0(2)
N2 B1 N8 111.6(2)
N4 B1 H1 108.5
N2 B1 H1 108.5
N8 B1 H1 108.5
C2 C1 H1A 109.5
C2 C1 H1B 109.5
H1A C1 H1B 109.5
C2 C1 H1C 109.5
H1A C1 H1C 109.5
H1B C1 H1C 109.5
N3 C2 N2 111.2(2)
N3 C2 C1 123.4(3)
N2 C2 C1 125.4(2)
N1 C3 N3 113.0(2)
N1 C3 C4 127.4(3)
N3 C3 C4 119.5(2)
C9 C4 C5 119.1(3)
C9 C4 C3 124.3(3)
C5 C4 C3 116.6(3)
C4 C5 C6 120.3(3)
C4 C5 H5 119.8
C6 C5 H5 119.8
C7 C6 C5 120.2(3)
C7 C6 H6 119.9
C5 C6 H6 119.9
C8 C7 C6 119.6(3)
C8 C7 H7 120.2
C6 C7 H7 120.2
C7 C8 C9 120.5(3)
C7 C8 H8 119.8
C9 C8 H8 119.8
C4 C9 C8 120.2(3)
C4 C9 H9 119.9
C8 C9 H9 119.9
C11 C10 H10A 109.5
C11 C10 H10B 109.5
H10A C10 H10B 109.5
C11 C10 H10C 109.5
H10A C10 H10C 109.5
H10B C10 H10C 109.5
N5 C11 N6 112.8(2)
N5 C11 C10 125.5(3)
N6 C11 C10 121.7(2)
N6 C12 N4 111.4(2)
N6 C12 C13 122.8(2)
N4 C12 C13 125.8(2)
C18 C13 C14 119.1(2)
C18 C13 C12 122.3(2)
C14 C13 C12 118.5(2)
C15 C14 C13 120.6(3)
C15 C14 H14 119.7
C13 C14 H14 119.7
C14 C15 C16 119.9(3)
C14 C15 H15 120.1
C16 C15 H15 120.1
C15 C16 C17 120.2(3)
C15 C16 H16 119.9
C17 C16 H16 119.9
C16 C17 C18 120.2(3)
C16 C17 H17 119.9
C18 C17 H17 119.9
C17 C18 C13 120.0(3)
C17 C18 H18 120.0
C13 C18 H18 120.0
C20 N9 C21 102.2(13)
N9 C20 N8 112.2(13)
N9 C20 C19 123.9(9)
N8 C20 C19 123.7(12)
C20B N9B C21 104.0(13)
C20B C19B H19D 109.5
C20B C19B H19E 109.5
H19D C19B H19E 109.5
C20B C19B H19F 109.5
H19D C19B H19F 109.5
H19E C19B H19F 109.5
N9B C20B N8 110.1(13)
N9B C20B C19B 125.4(10)
N8 C20B C19B 124.4(12)
N7 C21 N9 114.1(9)
N7 C21 N9B 113.1(9)
N7 C21 C22 122.4(3)
N9 C21 C22 123.2(9)
N9B C21 C22 124.3(9)
C27 C22 C23 118.6(3)
C27 C22 C21 120.2(3)
C23 C22 C21 121.2(3)
C24 C23 C22 120.2(3)
C24 C23 H23 119.9
C22 C23 H23 119.9
C25 C24 C23 120.6(3)
C25 C24 H24 119.7
C23 C24 H24 119.7
C24 C25 C26 119.8(3)
C24 C25 H25 120.1
C26 C25 H25 120.1
C25 C26 C27 119.9(3)
C25 C26 H26 120.0
C27 C26 H26 120.0
C26 C27 C22 121.0(3)
C26 C27 H27 119.5
C22 C27 H27 119.5
C33 C28 C29 120.7(3)
C33 C28 Ru1 72.33(18)
C29 C28 Ru1 71.51(18)
C33 C28 H28 119.2
C29 C28 H28 119.2
Ru1 C28 H28 119.2
C30 C29 C28 119.1(3)
C30 C29 Ru1 71.32(17)
C28 C29 Ru1 70.68(17)
C30 C29 H29 119.9
C28 C29 H29 119.9
Ru1 C29 H29 119.9
C29 C30 C31 121.2(3)
C29 C30 Ru1 71.87(18)
C31 C30 Ru1 70.86(17)
C29 C30 H30 118.7
C31 C30 H30 118.7
Ru1 C30 H30 118.7
C32 C31 C30 119.0(3)
C32 C31 Ru1 70.65(18)
C30 C31 Ru1 71.50(18)
C32 C31 H31 120.0
C30 C31 H31 120.0
Ru1 C31 H31 120.0
C31 C32 C33 120.6(3)
C31 C32 Ru1 71.86(18)
C33 C32 Ru1 72.63(18)
C31 C32 H32 119.3
C33 C32 H32 119.3
Ru1 C32 H32 119.3
C28 C33 C32 119.3(3)
C28 C33 Ru1 70.83(18)
C32 C33 Ru1 69.63(17)
C28 C33 H33 119.5
C32 C33 H33 119.5
Ru1 C33 H33 119.5
C35 C34 H34A 109.5
C35 C34 H34B 109.5
H34A C34 H34B 109.5
C35 C34 H34C 109.5
H34A C34 H34C 109.5
H34B C34 H34C 109.5
C40 C35 C36 117.7(3)
C40 C35 C34 121.5(4)
C36 C35 C34 120.7(4)
C37 C36 C35 120.6(4)
C37 C36 H36 119.7
C35 C36 H36 119.7
C36 C37 C38 121.5(4)
C36 C37 H37 119.3
C38 C37 H37 119.3
C39 C38 C37 119.1(4)
C39 C38 H38 120.5
C37 C38 H38 120.5
C38 C39 C40 120.5(4)
C38 C39 H39 119.7
C40 C39 H39 119.7
C35 C40 C39 120.6(3)
C35 C40 H40 119.7
C39 C40 H40 119.7
C43 C42 C47 120.0
C43 C42 C41 121.2(6)
C47 C42 C41 118.6(6)
C44 C43 C42 120.0
C44 C43 H43 120.0
C42 C43 H43 120.0
C45 C44 C43 120.0
C45 C44 H44 120.0
C43 C44 H44 120.0
C44 C45 C46 120.0
C44 C45 H45 120.0
C46 C45 H45 120.0
C47 C46 C45 120.0
C47 C46 H46 120.0
C45 C46 H46 120.0
C46 C47 C42 120.0
C46 C47 H47 120.0
C42 C47 H47 120.0
C3 N1 N2 104.6(2)
C3 N1 Ru1 132.56(19)
N2 N1 Ru1 121.79(16)
C2 N2 N1 107.2(2)
C2 N2 B1 127.2(2)
N1 N2 B1 124.4(2)
C2 N3 C3 104.1(2)
C12 N4 N5 106.9(2)
C12 N4 B1 130.1(2)
N5 N4 B1 122.7(2)
C11 N5 N4 104.8(2)
C11 N5 Ru1 129.63(19)
N4 N5 Ru1 125.59(16)
C12 N6 C11 104.1(2)
C21 N7 N8 103.6(2)
C20 N8 N7 107.4(7)
C20B N8 N7 108.1(7)
C20 N8 B1 131.5(7)
C20B N8 B1 128.6(7)
N7 N8 B1 121.1(2)
N1 Ru1 N5 87.86(8)
N1 Ru1 C32 126.02(11)
N5 Ru1 C32 90.08(10)
N1 Ru1 C31 95.93(11)
N5 Ru1 C31 113.02(11)
C32 Ru1 C31 37.50(13)
N1 Ru1 C28 147.40(11)
N5 Ru1 C28 123.71(11)
C32 Ru1 C28 67.51(12)
C31 Ru1 C28 79.97(13)
N1 Ru1 C30 89.87(10)
N5 Ru1 C30 150.06(12)
C32 Ru1 C30 67.46(12)
C31 Ru1 C30 37.63(13)
C28 Ru1 C30 67.09(13)
N1 Ru1 C29 110.70(11)
N5 Ru1 C29 161.41(11)
C32 Ru1 C29 80.04(12)
C31 Ru1 C29 67.59(13)
C28 Ru1 C29 37.81(13)
C30 Ru1 C29 36.81(14)
N1 Ru1 C33 163.22(11)
N5 Ru1 C33 95.29(10)
C32 Ru1 C33 37.74(12)
C31 Ru1 C33 67.66(13)
C28 Ru1 C33 36.84(12)
C30 Ru1 C33 79.18(11)
C29 Ru1 C33 67.31(12)
N1 Ru1 Cl2 85.99(7)
N5 Ru1 Cl2 82.56(6)
C32 Ru1 Cl2 146.98(10)
C31 Ru1 Cl2 164.32(10)
C28 Ru1 Cl2 90.02(9)
C30 Ru1 Cl2 127.06(10)
C29 Ru1 Cl2 97.14(10)
C33 Ru1 Cl2 110.75(9)

loop_
_geom_bond_atom_site_label_1
_geom_bond_atom_site_label_2
_geom_bond_distance
B1 N4 1.527(4)
B1 N2 1.548(4)
B1 N8 1.563(4)
B1 H1 1.0000
C1 C2 1.476(4)
C1 H1A 0.9800
C1 H1B 0.9800
C1 H1C 0.9800
C2 N3 1.329(4)
C2 N2 1.349(3)
C3 N1 1.333(3)
C3 N3 1.351(4)
C3 C4 1.482(4)
C4 C9 1.385(4)
C4 C5 1.386(4)
C5 C6 1.388(4)
C5 H5 0.9500
C6 C7 1.378(5)
C6 H6 0.9500
C7 C8 1.377(5)
C7 H7 0.9500
C8 C9 1.387(4)
C8 H8 0.9500
C9 H9 0.9500
C10 C11 1.483(4)
C10 H10A 0.9800
C10 H10B 0.9800
C10 H10C 0.9800
C11 N5 1.331(3)
C11 N6 1.347(3)
C12 N6 1.328(3)
C12 N4 1.344(3)
C12 C13 1.463(4)
C13 C18 1.394(4)
C13 C14 1.400(4)
C14 C15 1.381(4)
C14 H14 0.9500
C15 C16 1.383(4)
C15 H15 0.9500
C16 C17 1.385(4)
C16 H16 0.9500
C17 C18 1.388(4)
C17 H17 0.9500
C18 H18 0.9500
N9 C20 1.326(12)
N9 C21 1.361(12)
C19 C20 1.480(11)
C19 H19A 0.9800
C19 H19B 0.9800
C19 H19C 0.9800
C20 N8 1.334(10)
N9B C20B 1.327(12)
N9B C21 1.361(12)
C19B C20B 1.495(11)
C19B H19D 0.9800
C19B H19E 0.9800
C19B H19F 0.9800
C20B N8 1.344(10)
C21 N7 1.326(4)
C21 C22 1.466(4)
C22 C27 1.391(4)
C22 C23 1.394(4)
C23 C24 1.382(4)
C23 H23 0.9500
C24 C25 1.379(4)
C24 H24 0.9500
C25 C26 1.380(4)
C25 H25 0.9500
C26 C27 1.382(4)
C26 H26 0.9500
C27 H27 0.9500
C28 C33 1.384(5)
C28 C29 1.417(5)
C28 Ru1 2.181(3)
C28 H28 1.0000
C29 C30 1.382(5)
C29 Ru1 2.192(3)
C29 H29 1.0000
C30 C31 1.407(5)
C30 Ru1 2.185(3)
C30 H30 1.0000
C31 C32 1.394(5)
C31 Ru1 2.177(3)
C31 H31 1.0000
C32 C33 1.411(5)
C32 Ru1 2.161(3)
C32 H32 1.0000
C33 Ru1 2.200(3)
C33 H33 1.0000
C34 C35 1.479(5)
C34 H34A 0.9800
C34 H34B 0.9800
C34 H34C 0.9800
C35 C40 1.384(5)
C35 C36 1.410(5)
C36 C37 1.360(5)
C36 H36 0.9500
C37 C38 1.378(5)
C37 H37 0.9500
C38 C39 1.367(5)
C38 H38 0.9500
C39 C40 1.397(5)
C39 H39 0.9500
C40 H40 0.9500
C41 C42 1.520(11)
C41 H41A 0.9800
C41 H41B 0.9800
C41 H41C 0.9800
C42 C43 1.3900
C42 C47 1.3900
C43 C44 1.3900
C43 H43 0.9500
C44 C45 1.3900
C44 H44 0.9500
C45 C46 1.3900
C45 H45 0.9500
C46 C47 1.3900
C46 H46 0.9500
C47 H47 0.9500
Cl2 Ru1 2.3980(8)
N1 N2 1.379(3)
N1 Ru1 2.110(2)
N4 N5 1.378(3)
N5 Ru1 2.116(2)
N7 N8 1.377(3)

loop_
_geom_torsion_atom_site_label_1
_geom_torsion_atom_site_label_2
_geom_torsion_atom_site_label_3
_geom_torsion_atom_site_label_4
_geom_torsion
N1 C3 C4 C9 -56.3(4)
N3 C3 C4 C9 127.3(3)
N1 C3 C4 C5 127.5(3)
N3 C3 C4 C5 -48.8(4)
C9 C4 C5 C6 2.6(5)
C3 C4 C5 C6 179.0(3)
C4 C5 C6 C7 -1.6(6)
C5 C6 C7 C8 -0.5(6)
C6 C7 C8 C9 1.5(5)
C5 C4 C9 C8 -1.5(5)
C3 C4 C9 C8 -177.6(3)
C7 C8 C9 C4 -0.5(5)
N6 C12 C13 C18 -132.8(3)
N4 C12 C13 C18 46.2(4)
N6 C12 C13 C14 43.2(4)
N4 C12 C13 C14 -137.8(3)
C18 C13 C14 C15 -1.2(4)
C12 C13 C14 C15 -177.3(3)
C13 C14 C15 C16 1.4(4)
C14 C15 C16 C17 -0.4(5)
C15 C16 C17 C18 -0.8(4)
C16 C17 C18 C13 1.0(4)
C14 C13 C18 C17 0.0(4)
C12 C13 C18 C17 176.0(2)
C21 N9 C20 N8 -5(5)
C21 N9 C20 C19 179.7(16)
C21 N9B C20B N8 7(5)
C21 N9B C20B C19B -176.8(16)
C20 N9 C21 N7 0(5)
C20 N9 C21 N9B 86(10)
C20 N9 C21 C22 -174.0(19)
C20B N9B C21 N7 0(5)
C20B N9B C21 N9 -98(12)
C20B N9B C21 C22 175.1(19)
N7 C21 C22 C27 -3.4(4)
N9 C21 C22 C27 171(3)
N9B C21 C22 C27 -178(3)
N7 C21 C22 C23 175.1(3)
N9 C21 C22 C23 -11(3)
N9B C21 C22 C23 1(3)
C27 C22 C23 C24 -0.6(4)
C21 C22 C23 C24 -179.0(3)
C22 C23 C24 C25 0.7(5)
C23 C24 C25 C26 -0.5(5)
C24 C25 C26 C27 0.2(5)
C25 C26 C27 C22 -0.1(4)
C23 C22 C27 C26 0.3(4)
C21 C22 C27 C26 178.8(3)
C33 C28 C29 C30 0.9(5)
Ru1 C28 C29 C30 -54.3(3)
C33 C28 C29 Ru1 55.2(3)
C28 C29 C30 C31 1.0(4)
Ru1 C29 C30 C31 -53.0(3)
C28 C29 C30 Ru1 54.0(3)
C29 C30 C31 C32 -0.8(4)
Ru1 C30 C31 C32 -54.2(3)
C29 C30 C31 Ru1 53.4(3)
C30 C31 C32 C33 -1.4(4)
Ru1 C31 C32 C33 -56.0(3)
C30 C31 C32 Ru1 54.6(3)
C29 C28 C33 C32 -3.0(5)
Ru1 C28 C33 C32 51.8(3)
C29 C28 C33 Ru1 -54.8(3)
C31 C32 C33 C28 3.3(4)
Ru1 C32 C33 C28 -52.4(3)
C31 C32 C33 Ru1 55.7(3)
C40 C35 C36 C37 -1.3(5)
C34 C35 C36 C37 177.5(3)
C35 C36 C37 C38 1.8(5)
C36 C37 C38 C39 -1.2(6)
C37 C38 C39 C40 0.2(5)
C36 C35 C40 C39 0.4(5)
C34 C35 C40 C39 -178.4(3)
C38 C39 C40 C35 0.2(5)
C47 C42 C43 C44 0.0
C41 C42 C43 C44 174.6(6)
C42 C43 C44 C45 0.0
C43 C44 C45 C46 0.0
C44 C45 C46 C47 0.0
C45 C46 C47 C42 0.0
C43 C42 C47 C46 0.0
C41 C42 C47 C46 -174.8(6)
N3 C3 N1 N2 1.2(3)
C4 C3 N1 N2 -175.4(3)
N3 C3 N1 Ru1 -166.6(2)
C4 C3 N1 Ru1 16.8(4)
N3 C2 N2 N1 2.0(3)
C1 C2 N2 N1 -174.4(3)
N3 C2 N2 B1 -165.5(2)
C1 C2 N2 B1 18.1(4)
C3 N1 N2 C2 -1.9(3)
Ru1 N1 N2 C2 167.56(18)
C3 N1 N2 B1 166.0(2)
Ru1 N1 N2 B1 -24.5(3)
N4 B1 N2 C2 -135.3(3)
N8 B1 N2 C2 102.6(3)
N4 B1 N2 N1 59.2(3)
N8 B1 N2 N1 -62.9(3)
N2 C2 N3 C3 -1.3(3)
C1 C2 N3 C3 175.3(3)
N1 C3 N3 C2 0.0(3)
C4 C3 N3 C2 176.9(3)
N6 C12 N4 N5 0.1(3)
C13 C12 N4 N5 -179.0(2)
N6 C12 N4 B1 -172.9(3)
C13 C12 N4 B1 8.0(4)
N2 B1 N4 C12 131.5(3)
N8 B1 N4 C12 -105.5(3)
N2 B1 N4 N5 -40.6(3)
N8 B1 N4 N5 82.5(3)
N6 C11 N5 N4 0.9(3)
C10 C11 N5 N4 -177.1(3)
N6 C11 N5 Ru1 -179.59(18)
C10 C11 N5 Ru1 2.4(4)
C12 N4 N5 C11 -0.6(3)
B1 N4 N5 C11 173.1(2)
C12 N4 N5 Ru1 179.86(17)
B1 N4 N5 Ru1 -6.5(3)
N4 C12 N6 C11 0.4(3)
C13 C12 N6 C11 179.5(3)
N5 C11 N6 C12 -0.8(3)
C10 C11 N6 C12 177.2(3)
N9 C21 N7 N8 4(3)
N9B C21 N7 N8 -7(3)
C22 C21 N7 N8 178.3(2)
N9 C20 N8 C20B -88(6)
C19 C20 N8 C20B 88(5)
N9 C20 N8 N7 7(3)
C19 C20 N8 N7 -177.1(8)
N9 C20 N8 B1 -175(3)
C19 C20 N8 B1 0.8(13)
N9B C20B N8 C20 79(6)
C19B C20B N8 C20 -97(5)
N9B C20B N8 N7 -11(3)
C19B C20B N8 N7 172.4(8)
N9B C20B N8 B1 -174(3)
C19B C20B N8 B1 9.2(13)
C21 N7 N8 C20 -6.5(6)
C21 N7 N8 C20B 10.6(6)
C21 N7 N8 B1 175.2(2)
N4 B1 N8 C20 -176.0(7)
N2 B1 N8 C20 -54.1(7)
N4 B1 N8 C20B 163.0(7)
N2 B1 N8 C20B -75.1(7)
N4 B1 N8 N7 1.7(3)
N2 B1 N8 N7 123.7(2)
C3 N1 Ru1 N5 149.6(3)
N2 N1 Ru1 N5 -16.5(2)
C3 N1 Ru1 C32 -121.9(3)
N2 N1 Ru1 C32 72.1(2)
C3 N1 Ru1 C31 -97.5(3)
N2 N1 Ru1 C31 96.5(2)
C3 N1 Ru1 C28 -16.8(4)
N2 N1 Ru1 C28 177.1(2)
C3 N1 Ru1 C30 -60.3(3)
N2 N1 Ru1 C30 133.7(2)
C3 N1 Ru1 C29 -29.2(3)
N2 N1 Ru1 C29 164.7(2)
C3 N1 Ru1 C33 -109.1(4)
N2 N1 Ru1 C33 84.8(4)
C3 N1 Ru1 Cl2 66.9(2)
N2 N1 Ru1 Cl2 -99.16(19)
C11 N5 Ru1 N1 -147.3(2)
N4 N5 Ru1 N1 32.1(2)
C11 N5 Ru1 C32 86.6(3)
N4 N5 Ru1 C32 -93.9(2)
C11 N5 Ru1 C31 117.2(3)
N4 N5 Ru1 C31 -63.4(2)
C11 N5 Ru1 C28 24.0(3)
N4 N5 Ru1 C28 -156.6(2)
C11 N5 Ru1 C30 126.7(3)
N4 N5 Ru1 C30 -53.9(3)
C11 N5 Ru1 C29 29.2(5)
N4 N5 Ru1 C29 -151.3(3)
C11 N5 Ru1 C33 49.2(3)
N4 N5 Ru1 C33 -131.3(2)
C11 N5 Ru1 Cl2 -61.1(2)
N4 N5 Ru1 Cl2 118.4(2)
C31 C32 Ru1 N1 42.4(2)
C33 C32 Ru1 N1 174.03(16)
C31 C32 Ru1 N5 129.8(2)
C33 C32 Ru1 N5 -98.56(18)
C33 C32 Ru1 C31 131.6(3)
C31 C32 Ru1 C28 -103.3(2)
C33 C32 Ru1 C28 28.31(18)
C31 C32 Ru1 C30 -29.8(2)
C33 C32 Ru1 C30 101.8(2)
C31 C32 Ru1 C29 -66.0(2)
C33 C32 Ru1 C29 65.6(2)
C31 C32 Ru1 C33 -131.6(3)
C31 C32 Ru1 Cl2 -153.77(17)
C33 C32 Ru1 Cl2 -22.2(3)
C32 C31 Ru1 N1 -146.72(19)
C30 C31 Ru1 N1 82.0(2)
C32 C31 Ru1 N5 -56.5(2)
C30 C31 Ru1 N5 172.22(18)
C30 C31 Ru1 C32 -131.2(3)
C32 C31 Ru1 C28 66.0(2)
C30 C31 Ru1 C28 -65.3(2)
C32 C31 Ru1 C30 131.2(3)
C32 C31 Ru1 C29 103.3(2)
C30 C31 Ru1 C29 -27.93(19)
C32 C31 Ru1 C33 29.66(19)
C30 C31 Ru1 C33 -101.6(2)
C32 C31 Ru1 Cl2 117.0(3)
C30 C31 Ru1 Cl2 -14.3(5)
C33 C28 Ru1 N1 -151.2(2)
C29 C28 Ru1 N1 -19.1(3)
C33 C28 Ru1 N5 45.1(2)
C29 C28 Ru1 N5 177.26(18)
C33 C28 Ru1 C32 -28.95(19)
C29 C28 Ru1 C32 103.2(2)
C33 C28 Ru1 C31 -65.9(2)
C29 C28 Ru1 C31 66.2(2)
C33 C28 Ru1 C30 -103.0(2)
C29 C28 Ru1 C30 29.2(2)
C33 C28 Ru1 C29 -132.1(3)
C29 C28 Ru1 C33 132.1(3)
C33 C28 Ru1 Cl2 126.18(19)
C29 C28 Ru1 Cl2 -101.7(2)
C29 C30 Ru1 N1 126.4(2)
C31 C30 Ru1 N1 -99.9(2)
C29 C30 Ru1 N5 -148.2(2)
C31 C30 Ru1 N5 -14.4(3)
C29 C30 Ru1 C32 -104.0(2)
C31 C30 Ru1 C32 29.71(19)
C29 C30 Ru1 C31 -133.7(3)
C29 C30 Ru1 C28 -29.92(19)
C31 C30 Ru1 C28 103.8(2)
C31 C30 Ru1 C29 133.7(3)
C29 C30 Ru1 C33 -66.4(2)
C31 C30 Ru1 C33 67.3(2)
C29 C30 Ru1 Cl2 41.5(2)
C31 C30 Ru1 Cl2 175.21(16)
C30 C29 Ru1 N1 -59.4(2)
C28 C29 Ru1 N1 169.14(19)
C30 C29 Ru1 N5 124.3(4)
C28 C29 Ru1 N5 -7.2(5)
C30 C29 Ru1 C32 65.5(2)
C28 C29 Ru1 C32 -66.0(2)
C30 C29 Ru1 C31 28.51(19)
C28 C29 Ru1 C31 -102.9(2)
C30 C29 Ru1 C28 131.5(3)
C28 C29 Ru1 C30 -131.5(3)
C30 C29 Ru1 C33 102.7(2)
C28 C29 Ru1 C33 -28.8(2)
C30 C29 Ru1 Cl2 -147.80(18)
C28 C29 Ru1 Cl2 80.7(2)
C28 C33 Ru1 N1 116.1(4)
C32 C33 Ru1 N1 -16.9(5)
C28 C33 Ru1 N5 -143.7(2)
C32 C33 Ru1 N5 83.26(18)
C28 C33 Ru1 C32 133.0(3)
C28 C33 Ru1 C31 103.6(2)
C32 C33 Ru1 C31 -29.48(19)
C32 C33 Ru1 C28 -133.0(3)
C28 C33 Ru1 C30 66.0(2)
C32 C33 Ru1 C30 -67.0(2)
C28 C33 Ru1 C29 29.5(2)
C32 C33 Ru1 C29 -103.5(2)
C28 C33 Ru1 Cl2 -59.7(2)
C32 C33 Ru1 Cl2 167.29(16)
